data_2200974
loop_
_publ_author_name
'Greatrex, Ben W.'
'Kimber, Marc C.'
'Taylor, Dennis K.'
'Fallon, Gary D.'

_publ_section_title
;
 (+-)-2-Oxo-4-(2-oxo-2-phenylethyl)-5-phenyltetrahydrofuran-3-carboxylic
 acid
;
_journal_issue 3
_journal_name_full 'Acta Crystallographica Section E'
_journal_page_first o298
_journal_page_last o299
_journal_paper_doi 10.1107/S1600536802001617
_journal_volume 58
_journal_year 2002
_chemical_formula_iupac 'C19 H16 O5'
_chemical_formula_moiety 'C19 H16 O5'
_chemical_formula_sum 'C19 H16 O5'
_chemical_formula_weight 324.32
_chemical_melting_point 131.0(10)
_space_group_IT_number 15
_symmetry_cell_setting monoclinic
_symmetry_space_group_name_Hall '-C 2yc'
_symmetry_space_group_name_H-M 'C 1 2/c 1'
_cell_angle_alpha 90
_cell_angle_beta 104.8840(10)
_cell_angle_gamma 90
_cell_formula_units_Z 8
_cell_length_a 30.0282(4)
_cell_length_b 8.92260(10)
_cell_length_c 12.1979(2)
_cell_measurement_reflns_used 20303
_cell_measurement_temperature 123(2)
_cell_measurement_theta_max 28.3
_cell_measurement_theta_min 3.4
_cell_volume 3158.52(8)
_computing_cell_refinement 'HKL SCALEPACK (Otwinowski & Minor, 1997)'
_computing_data_collection 'COLLECT (Nonius BV, 1997-2000)'
_computing_data_reduction 'HKL DENZO (Otwinowski & Minor, 1997) and SCALEPACK'
_computing_molecular_graphics 'ORTEP-3 for Windows (Farrugia, 1997)'
_computing_publication_material 'WinGX (Farrugia, 1999)'
_computing_structure_refinement 'SHELXL97 (Sheldrick, 1997)'
_computing_structure_solution 'SHELXS97 (Sheldrick, 1997)'
_diffrn_measured_fraction_theta_full .996
_diffrn_measured_fraction_theta_max .989
_diffrn_measurement_device '95mm CCD camera on \k-goniostat'
_diffrn_measurement_device_type 'Nonius KappaCCD'
_diffrn_measurement_method 'CCD-rotation images, thick slices'
_diffrn_radiation_type MoK\a
_diffrn_radiation_wavelength .71073
_diffrn_reflns_av_R_equivalents .037
_diffrn_reflns_limit_h_max 40
_diffrn_reflns_limit_h_min -40
_diffrn_reflns_limit_k_max 11
_diffrn_reflns_limit_k_min -11
_diffrn_reflns_limit_l_max 15
_diffrn_reflns_limit_l_min -16
_diffrn_reflns_number 21591
_diffrn_reflns_theta_full 27.5
_diffrn_reflns_theta_max 28.3
_diffrn_reflns_theta_min 3.4
_diffrn_standards_decay_% 0
_diffrn_standards_number 0
_exptl_absorpt_coefficient_mu .099
_exptl_absorpt_correction_type none
_exptl_crystal_colour colourless
_exptl_crystal_density_diffrn 1.364
_exptl_crystal_density_method 'not measured'
_exptl_crystal_description prismatic
_exptl_crystal_F_000 1360
_exptl_crystal_size_max .27
_exptl_crystal_size_mid .13
_exptl_crystal_size_min .1
_refine_diff_density_max .25
_refine_diff_density_min -.21
_refine_ls_extinction_method none
_refine_ls_goodness_of_fit_ref 1.03
_refine_ls_hydrogen_treatment mixed
_refine_ls_matrix_type full
_refine_ls_number_parameters 218
_refine_ls_number_reflns 3871
_refine_ls_number_restraints 0
_refine_ls_restrained_S_all 1.03
_refine_ls_R_factor_gt .045
_refine_ls_shift/su_max <0.001
_refine_ls_structure_factor_coef Fsqd
_refine_ls_weighting_details 'calc w = 1/[\s^2^(Fo^2^)+(0.033P)^2^+2.4814P] where P = (Fo^2^+2Fc^2^)/3'
_refine_ls_weighting_scheme calc
_refine_ls_wR_factor_ref .096
_reflns_number_gt 3023
_reflns_number_total 3871
_reflns_threshold_expression I>2\s(I)
_cod_data_source_file tk6052.cif
_cod_data_source_block I
_cod_depositor_comments
;
The following automatic conversions were performed:

'_chemical_melting_point' value '130-132' was changed to '131.0(10)'
- the average value was taken and precision was estimated.

Automatic conversion script
Id: cif_fix_values 1646 2011-03-28 12:23:43Z adriana 

The following automatic conversions were performed:

'_chemical_melting_point' value '130-132' was changed to '131.0(10)'
- the average value was taken and precision was estimated.

Automatic conversion script
Id: cif_fix_values 1715 2011-07-08 13:25:40Z adriana 
;
_cod_original_sg_symbol_H-M 'C 2/c'
_cod_database_code 2200974
_cod_database_fobs_code 2200974

loop_
_symmetry_equiv_pos_as_xyz
'x, y, z'
'-x, y, -z+1/2'
'x+1/2, y+1/2, z'
'-x+1/2, y+1/2, -z+1/2'
'-x, -y, -z'
'x, -y, z-1/2'
'-x+1/2, -y+1/2, -z'
'x+1/2, -y+1/2, z-1/2'

loop_
_atom_site_label
_atom_site_fract_x
_atom_site_fract_y
_atom_site_fract_z
_atom_site_U_iso_or_equiv
_atom_site_adp_type
_atom_site_calc_flag
_atom_site_refinement_flags
_atom_site_occupancy
_atom_site_disorder_assembly
_atom_site_disorder_group
_atom_site_type_symbol
O2 .02622(3) .06044(11) .61898(8) .0237(2) Uani d . 1 . . O
O3 .05222(3) .43059(11) .51859(9) .0310(3) Uani d . 1 . . O
O1 .09404(3) -.00993(10) .59291(7) .0211(2) Uani d . 1 . . O
O5 .19441(3) .20465(11) .45237(8) .0264(2) Uani d . 1 . . O
O4 -.01351(3) .31388(11) .43670(10) .0364(3) Uani d . 1 . . O
H4 -.0251 .3952 .4503 .055 Uiso calc R 1 . . H
C6' .18191(4) .32455(14) .27511(11) .0192(3) Uani d . 1 . . C
C7 .12161(5) -.09861(15) .43314(11) .0223(3) Uani d . 1 . . C
C8' .16888(5) .42504(16) .08592(12) .0259(3) Uani d . 1 . . C
H8' .1496 .4375 .0115 .031 Uiso calc R 1 . . H
C2 .05491(5) .07121(14) .56675(11) .0196(3) Uani d . 1 . . C
C3 .05476(4) .17228(14) .46548(11) .0185(3) Uani d . 1 . . C
H3 .0377 .121 .3941 .022 Uiso calc R 1 . . H
C6 .03137(4) .31961(15) .47628(11) .0204(3) Uani d . 1 . . C
C4 .10582(4) .18119(14) .46827(11) .0184(3) Uani d . 1 . . C
H4a .1202 .2594 .5251 .022 Uiso calc R 1 . . H
C5' .16628(5) .24622(14) .36648(11) .0197(3) Uani d . 1 . . C
C5 .12375(5) .02611(15) .51819(11) .0203(3) Uani d . 1 . . C
H5 .1562 .037 .565 .024 Uiso calc R 1 . . H
C12 .08136(5) -.17789(16) .38821(11) .0257(3) Uani d . 1 . . C
H12 .0544 -.1559 .4123 .031 Uiso calc R 1 . . H
C4' .11532(4) .22346(15) .35525(11) .0192(3) Uani d . 1 . . C
H4'1 .1036 .1432 .2992 .023 Uiso calc R 1 . . H
H4'2 .0985 .3169 .3267 .023 Uiso calc R 1 . . H
C10 .11918(7) -.32168(18) .27205(13) .0385(4) Uani d . 1 . . C
H10 .1182 -.397 .2164 .046 Uiso calc R 1 . . H
C11' .22634(5) .38428(16) .30194(12) .0237(3) Uani d . 1 . . C
H11' .2463 .3683 .3752 .028 Uiso calc R 1 . . H
C8 .16096(6) -.13375(17) .39779(14) .0318(4) Uani d . 1 . . C
H8 .1889 -.0817 .4292 .038 Uiso calc R 1 . . H
C9' .21256(5) .48722(17) .11422(12) .0289(3) Uani d . 1 . . C
H9' .2229 .5441 .0597 .035 Uiso calc R 1 . . H
C7' .15318(5) .34436(15) .16621(11) .0219(3) Uani d . 1 . . C
H7' .123 .3029 .147 .026 Uiso calc R 1 . . H
C9 .15950(6) -.24448(18) .31686(14) .0398(4) Uani d . 1 . . C
H9 .1863 -.267 .2924 .048 Uiso calc R 1 . . H
C10' .24141(5) .46674(17) .22220(12) .0282(3) Uani d . 1 . . C
H10' .2714 .5092 .2413 .034 Uiso calc R 1 . . H
C11 .08033(6) -.28965(17) .30798(13) .0339(4) Uani d . 1 . . C
H11 .0527 -.3441 .2779 .041 Uiso calc R 1 . . H

loop_
_atom_site_aniso_label
_atom_site_aniso_U_11
_atom_site_aniso_U_22
_atom_site_aniso_U_33
_atom_site_aniso_U_12
_atom_site_aniso_U_13
_atom_site_aniso_U_23
O2 .0238(5) .0242(5) .0270(5) -.0034(4) .0138(4) -.0045(4)
O3 .0198(5) .0178(5) .0540(7) .0015(4) .0070(5) -.0065(5)
O1 .0231(5) .0205(5) .0231(5) .0037(4) .0118(4) .0025(4)
O5 .0204(5) .0321(6) .0260(5) -.0007(4) .0047(4) .0068(4)
O4 .0182(5) .0223(6) .0654(8) .0037(4) .0045(5) -.0123(5)
C6' .0201(7) .0163(6) .0236(7) .0026(5) .0099(5) -.0004(5)
C7 .0282(8) .0173(7) .0246(7) .0080(5) .0128(6) .0063(5)
C8' .0326(8) .0251(7) .0217(7) .0045(6) .0100(6) .0013(6)
C2 .0206(7) .0155(6) .0233(7) -.0009(5) .0071(5) -.0044(5)
C3 .0174(7) .0158(6) .0238(7) .0001(5) .0079(5) -.0003(5)
C6 .0191(7) .0191(7) .0255(7) .0011(5) .0100(5) .0026(5)
C4 .0178(6) .0155(6) .0232(7) .0013(5) .0079(5) -.0009(5)
C5' .0207(7) .0159(6) .0235(7) .0010(5) .0074(5) -.0009(5)
C5 .0193(7) .0215(7) .0229(7) .0039(5) .0102(5) .0039(5)
C12 .0301(8) .0220(7) .0255(7) .0082(6) .0082(6) .0013(6)
C4' .0187(7) .0176(6) .0222(7) .0010(5) .0072(5) .0019(5)
C10 .0689(12) .0233(8) .0283(8) .0163(8) .0218(8) .0034(6)
C11' .0206(7) .0254(7) .0265(7) .0018(6) .0089(6) .0014(6)
C8 .0367(9) .0226(7) .0443(9) .0075(6) .0253(7) .0065(6)
C9' .0342(8) .0273(8) .0313(8) .0029(6) .0198(7) .0072(6)
C7' .0233(7) .0191(7) .0247(7) .0014(5) .0085(6) -.0026(5)
C9 .0574(12) .0270(8) .0485(10) .0171(8) .0382(9) .0085(7)
C10' .0234(7) .0283(8) .0364(8) -.0015(6) .0138(6) .0033(6)
C11 .0478(10) .0234(8) .0278(8) .0077(7) .0050(7) .0005(6)

loop_
_atom_type_symbol
_atom_type_description
_atom_type_scat_dispersion_real
_atom_type_scat_dispersion_imag
_atom_type_scat_source
C C .0033 .0016 'International Tables Vol C Tables 4.2.6.8 and 6.1.1.4'
H H 0 0 'International Tables Vol C Tables 4.2.6.8 and 6.1.1.4'
O O .0106 .006 'International Tables Vol C Tables 4.2.6.8 and 6.1.1.4'

loop_
_geom_angle_atom_site_label_1
_geom_angle_atom_site_label_2
_geom_angle_atom_site_label_3
_geom_angle
C2 O1 C5 111.60(10)
C6 O4 H4 109.5
C11' C6' C7' 119.64(12)
C11' C6' C5' 118.02(12)
C7' C6' C5' 122.30(12)
C12 C7 C8 119.04(13)
C12 C7 C5 121.73(12)
C8 C7 C5 119.23(13)
C9' C8' C7' 120.17(13)
C9' C8' H8' 119.9
C7' C8' H8' 119.9
O2 C2 O1 122.21(12)
O2 C2 C3 128.53(12)
O1 C2 C3 109.26(10)
C6 C3 C4 116.04(11)
C6 C3 C2 110.34(10)
C4 C3 C2 102.61(10)
C6 C3 H3 109.2
C4 C3 H3 109.2
C2 C3 H3 109.2
O3 C6 O4 123.91(12)
O3 C6 C3 123.09(12)
O4 C6 C3 113.00(11)
C4' C4 C3 114.38(11)
C4' C4 C5 116.66(10)
C3 C4 C5 101.98(10)
C4' C4 H4a 107.8
C3 C4 H4a 107.8
C5 C4 H4a 107.8
O5 C5' C6' 120.15(12)
O5 C5' C4' 119.78(12)
C6' C5' C4' 120.03(11)
O1 C5 C7 109.89(11)
O1 C5 C4 103.57(10)
C7 C5 C4 115.97(11)
O1 C5 H5 109.1
C7 C5 H5 109.1
C4 C5 H5 109.1
C7 C12 C11 120.20(14)
C7 C12 H12 119.9
C11 C12 H12 119.9
C5' C4' C4 111.76(10)
C5' C4' H4'1 109.3
C4 C4' H4'1 109.3
C5' C4' H4'2 109.3
C4 C4' H4'2 109.3
H4'1 C4' H4'2 107.9
C11 C10 C9 119.97(15)
C11 C10 H10 120
C9 C10 H10 120
C10' C11' C6' 120.22(13)
C10' C11' H11' 119.9
C6' C11' H11' 119.9
C9 C8 C7 120.36(16)
C9 C8 H8 119.8
C7 C8 H8 119.8
C8' C9' C10' 120.25(13)
C8' C9' H9' 119.9
C10' C9' H9' 119.9
C8' C7' C6' 119.77(13)
C8' C7' H7' 120.1
C6' C7' H7' 120.1
C10 C9 C8 120.09(15)
C10 C9 H9 120
C8 C9 H9 120
C11' C10' C9' 119.91(13)
C11' C10' H10' 120
C9' C10' H10' 120
C10 C11 C12 120.32(16)
C10 C11 H11 119.8
C12 C11 H11 119.8

loop_
_geom_bond_atom_site_label_1
_geom_bond_atom_site_label_2
_geom_bond_site_symmetry_2
_geom_bond_distance
_geom_bond_publ_flag
O2 C2 . 1.1996(16) ?
O3 C6 . 1.2137(16) ?
O1 C2 . 1.3470(16) ?
O1 C5 . 1.4653(15) ?
O5 C5' . 1.2224(16) ?
O4 C6 . 1.3106(16) ?
O4 H4 . .84 ?
C6' C11' . 1.3953(19) ?
C6' C7' . 1.3970(18) ?
C6' C5' . 1.4900(18) ?
C7 C12 . 1.386(2) ?
C7 C8 . 1.3934(19) ?
C7 C5 . 1.5115(19) ?
C8' C9' . 1.384(2) ?
C8' C7' . 1.3917(19) ?
C8' H8' . .95 ?
C2 C3 . 1.5285(18) ?
C3 C6 . 1.5120(18) ?
C3 C4 . 1.5269(17) ?
C3 H3 . 1 ?
C4 C4' . 1.5252(18) ?
C4 C5 . 1.5514(18) ?
C4 H4a . 1 ?
C5' C4' . 1.5143(18) ?
C5 H5 . 1 ?
C12 C11 . 1.392(2) ?
C12 H12 . .95 ?
C4' H4'1 . .99 ?
C4' H4'2 . .99 ?
C10 C11 . 1.377(2) ?
C10 C9 . 1.378(3) ?
C10 H10 . .95 ?
C11' C10' . 1.3850(19) ?
C11' H11' . .95 ?
C8 C9 . 1.389(2) ?
C8 H8 . .95 ?
C9' C10' . 1.390(2) ?
C9' H9' . .95 ?
C7' H7' . .95 ?
C9 H9 . .95 ?
C10' H10' . .95 ?
C11 H11 . .95 ?

loop_
_geom_hbond_atom_site_label_D
_geom_hbond_atom_site_label_H
_geom_hbond_atom_site_label_A
_geom_hbond_site_symmetry_A
_geom_hbond_distance_DH
_geom_hbond_distance_HA
_geom_hbond_distance_DA
_geom_hbond_angle_DHA
O4 H4 O3 5_566 .84 1.84 2.6782(14) 178
